data_4305075
loop_
_publ_author_name
'Donald J. Darensbourg'
'Eric B. Frantz'

_publ_section_title
;
Studies of the Carbon Dioxide and Epoxide Coupling Reaction in the Presence
of Fluorinated Manganese(III) Acacen Complexes: Kinetics of Epoxide
Ring-Opening
;
_journal_name_full 'Inorganic Chemistry'
_journal_page_first 4977
_journal_page_last 4987
_journal_paper_doi 10.1021/ic800286p
_journal_volume 47
_journal_year 2008
_chemical_formula_sum 'C30 H34 Cl0 F12 Mn2 N4 O7'
_chemical_formula_weight 900.49
_chemical_name_systematic
; 
 ? 
;
_space_group_IT_number 14
_symmetry_cell_setting monoclinic
_symmetry_space_group_name_Hall '-P 2yn'
_symmetry_space_group_name_H-M 'P 1 21/n 1'
_atom_sites_solution_hydrogens geom
_atom_sites_solution_primary direct
_atom_sites_solution_secondary difmap
_audit_creation_method SHELXL-97
_cell_angle_alpha 90.00
_cell_angle_beta 107.354(2)
_cell_angle_gamma 90.00
_cell_formula_units_Z 2
_cell_length_a 9.8052(12)
_cell_length_b 15.8879(19)
_cell_length_c 12.0655(15)
_cell_measurement_reflns_used 7921
_cell_measurement_temperature 110(2)
_cell_measurement_theta_max 27.45
_cell_measurement_theta_min 2.18
_cell_volume 1794.1(4)
_computing_cell_refinement 'Bruker SMART'
_computing_data_collection 'Bruker SMART'
_computing_data_reduction 'Bruker SAINT'
_computing_molecular_graphics 'X-Seed (Barbour, 1999)'
_computing_publication_material 'Bruker SHELXTL'
_computing_structure_refinement 'SHELXL-97 (Sheldrick, 1997)'
_computing_structure_solution 'SHELXS-97 (Sheldrick, 1990)'
_diffrn_ambient_temperature 110(2)
_diffrn_measured_fraction_theta_full 0.955
_diffrn_measured_fraction_theta_max 0.955
_diffrn_measurement_device_type 'Bruker Smart CCD'
_diffrn_measurement_method '\w scans'
_diffrn_radiation_monochromator graphite
_diffrn_radiation_source 'fine-focus sealed tube'
_diffrn_radiation_type MoK\a
_diffrn_radiation_wavelength 0.71073
_diffrn_reflns_av_R_equivalents 0.0382
_diffrn_reflns_av_sigmaI/netI 0.0263
_diffrn_reflns_limit_h_max 11
_diffrn_reflns_limit_h_min -11
_diffrn_reflns_limit_k_max 18
_diffrn_reflns_limit_k_min -18
_diffrn_reflns_limit_l_max 14
_diffrn_reflns_limit_l_min -14
_diffrn_reflns_number 12577
_diffrn_reflns_theta_full 25.00
_diffrn_reflns_theta_max 25.00
_diffrn_reflns_theta_min 2.18
_diffrn_standards_decay_% <1
_diffrn_standards_interval_count 0
_diffrn_standards_interval_time 0
_diffrn_standards_number 0
_exptl_absorpt_coefficient_mu 0.817
_exptl_absorpt_correction_T_max 0.8669
_exptl_absorpt_correction_T_min 0.7975
_exptl_absorpt_correction_type multi-scan
_exptl_absorpt_process_details sadabs
_exptl_crystal_colour red-brown
_exptl_crystal_density_diffrn 1.667
_exptl_crystal_density_method 'not measured'
_exptl_crystal_description block
_exptl_crystal_F_000 912
_exptl_crystal_size_max 0.29
_exptl_crystal_size_mid 0.20
_exptl_crystal_size_min 0.18
_refine_diff_density_max 1.653
_refine_diff_density_min -0.358
_refine_diff_density_rms 0.109
_refine_ls_extinction_method none
_refine_ls_goodness_of_fit_ref 1.001
_refine_ls_hydrogen_treatment constr
_refine_ls_matrix_type full
_refine_ls_number_parameters 255
_refine_ls_number_reflns 3023
_refine_ls_number_restraints 0
_refine_ls_restrained_S_all 1.001
_refine_ls_R_factor_all 0.0615
_refine_ls_R_factor_gt 0.0535
_refine_ls_shift/su_max 0.001
_refine_ls_shift/su_mean 0.000
_refine_ls_structure_factor_coef Fsqd
_refine_ls_weighting_details 'calc w=1/[\s^2^(Fo^2^)+(0.1080P)^2^+1.1625P] where P=(Fo^2^+2Fc^2^)/3'
_refine_ls_weighting_scheme calc
_refine_ls_wR_factor_gt 0.1292
_refine_ls_wR_factor_ref 0.1435
_reflns_number_gt 2556
_reflns_number_total 3023
_reflns_threshold_expression >2sigma(I)
_cod_data_source_file ic800286p-file003_2.cif
_cod_data_source_block joestry
_cod_database_code 4305075

loop_
_symmetry_equiv_pos_as_xyz
'x, y, z'
'-x+1/2, y+1/2, -z+1/2'
'-x, -y, -z'
'x-1/2, -y-1/2, z-1/2'

loop_
_atom_site_label
_atom_site_type_symbol
_atom_site_fract_x
_atom_site_fract_y
_atom_site_fract_z
_atom_site_U_iso_or_equiv
_atom_site_adp_type
_atom_site_occupancy
_atom_site_symmetry_multiplicity
_atom_site_calc_flag
_atom_site_refinement_flags
_atom_site_disorder_assembly
_atom_site_disorder_group
Mn1 Mn 0.86297(4) 0.02644(2) 0.98446(3) 0.02354(19) Uani 1 1 d . . .
F1 F 0.7679(2) -0.23175(12) 1.1347(2) 0.0545(6) Uani 1 1 d . . .
F2 F 0.6431(3) -0.22742(11) 0.95628(18) 0.0527(6) Uani 1 1 d . . .
F3 F 0.5435(2) -0.20698(12) 1.08960(19) 0.0490(5) Uani 1 1 d . . .
F4 F 0.6523(2) 0.09220(11) 0.55077(15) 0.0404(5) Uani 1 1 d . . .
F5 F 0.4851(2) 0.07741(13) 0.63061(16) 0.0442(5) Uani 1 1 d . . .
F6 F 0.6225(2) -0.02671(10) 0.62477(16) 0.0408(5) Uani 1 1 d . . .
O1 O 0.7887(2) -0.08341(12) 1.00318(16) 0.0271(4) Uani 1 1 d . . .
O2 O 0.7008(2) 0.03850(12) 0.84232(17) 0.0256(4) Uani 1 1 d . . .
O3 O 1.0262(2) 0.01169(12) 1.10211(16) 0.0250(4) Uani 1 1 d . . .
O1H O -0.0850(7) 0.0854(4) 0.3844(5) 0.0631(16) Uani 0.50 1 d P A -1
N1 N 0.7653(3) 0.07870(14) 1.0952(2) 0.0267(5) Uani 1 1 d . . .
N2 N 0.9035(3) 0.14733(14) 0.9685(2) 0.0271(5) Uani 1 1 d . . .
C1 C 0.6703(3) 0.04365(19) 1.1352(2) 0.0287(6) Uani 1 1 d . . .
C2 C 0.6315(3) -0.04299(19) 1.1141(3) 0.0309(6) Uani 1 1 d . . .
H2 H 0.5567 -0.0641 1.1414 0.037 Uiso 1 1 calc R . .
C3 C 0.6956(3) -0.09739(17) 1.0567(2) 0.0267(6) Uani 1 1 d . . .
C4 C 0.8771(3) 0.18891(17) 0.8727(2) 0.0286(6) Uani 1 1 d . . .
C5 C 0.8070(3) 0.15000(18) 0.7638(2) 0.0297(6) Uani 1 1 d . . .
H5 H 0.8217 0.1715 0.6948 0.036 Uiso 1 1 calc R . .
C6 C 0.7198(3) 0.08266(17) 0.7576(2) 0.0276(6) Uani 1 1 d . . .
C7 C 0.8094(3) 0.16681(18) 1.1276(3) 0.0310(6) Uani 1 1 d . . .
H7A H 0.8364 0.1736 1.2129 0.037 Uiso 1 1 calc R . .
H7B H 0.7296 0.2057 1.0918 0.037 Uiso 1 1 calc R . .
C8 C 0.9377(3) 0.18653(17) 1.0837(2) 0.0292(6) Uani 1 1 d . . .
H8A H 0.9500 0.2481 1.0782 0.035 Uiso 1 1 calc R . .
H8B H 1.0266 0.1625 1.1364 0.035 Uiso 1 1 calc R . .
C9 C 0.5972(3) 0.0904(2) 1.2098(3) 0.0352(7) Uani 1 1 d . . .
H9A H 0.6528 0.0844 1.2916 0.053 Uiso 1 1 calc R . .
H9B H 0.5013 0.0672 1.1978 0.053 Uiso 1 1 calc R . .
H9C H 0.5899 0.1502 1.1886 0.053 Uiso 1 1 calc R . .
C10 C 0.6614(3) -0.19072(18) 1.0594(3) 0.0312(6) Uani 1 1 d . . .
C11 C 0.9082(4) 0.28204(19) 0.8705(3) 0.0381(7) Uani 1 1 d . . .
H11A H 0.8384 0.3138 0.8975 0.057 Uiso 1 1 calc R . .
H11B H 0.9017 0.2991 0.7911 0.057 Uiso 1 1 calc R . .
H11C H 1.0046 0.2935 0.9217 0.057 Uiso 1 1 calc R . .
C12 C 0.6204(3) 0.05671(19) 0.6400(3) 0.0314(6) Uani 1 1 d . . .
C1H C -0.0114(7) 0.0043(5) 0.3793(5) 0.095(2) Uani 1 1 d . . .
H1 H 0.0618 -0.0189 0.3505 0.114 Uiso 1 1 d R A .
H1H H -0.0815 0.0284 0.3138 0.114 Uiso 0.50 1 d PR B -2
C2H C 0.0438(13) 0.0710(4) 0.4526(10) 0.146(4) Uani 1 1 d . A .
H2HA H -0.0149 0.1196 0.4256 0.175 Uiso 0.50 1 d PR C -2
H2HB H 0.1344 0.0820 0.4402 0.175 Uiso 1 1 d R . .
C3H C 0.0790(7) 0.0654(4) 0.5811(7) 0.111(3) Uani 1 1 d . . .
H3HA H 0.0456 0.1165 0.6066 0.133 Uiso 1 1 d R A .
H3HB H 0.1801 0.0619 0.6183 0.133 Uiso 1 1 d R . .

loop_
_atom_site_aniso_label
_atom_site_aniso_U_11
_atom_site_aniso_U_22
_atom_site_aniso_U_33
_atom_site_aniso_U_23
_atom_site_aniso_U_13
_atom_site_aniso_U_12
Mn1 0.0239(3) 0.0241(3) 0.0228(3) -0.00026(14) 0.00728(19) -0.00099(15)
F1 0.0492(12) 0.0367(11) 0.0725(14) 0.0217(10) 0.0104(10) 0.0015(9)
F2 0.0869(16) 0.0306(10) 0.0475(12) -0.0110(8) 0.0304(11) -0.0126(10)
F3 0.0480(12) 0.0369(10) 0.0728(14) -0.0037(9) 0.0344(10) -0.0126(9)
F4 0.0490(11) 0.0433(11) 0.0267(9) 0.0050(7) 0.0079(8) -0.0044(8)
F5 0.0311(10) 0.0589(12) 0.0357(10) -0.0002(8) -0.0004(8) 0.0023(8)
F6 0.0580(12) 0.0287(9) 0.0311(10) -0.0032(7) 0.0062(9) -0.0040(8)
O1 0.0312(11) 0.0242(9) 0.0261(10) -0.0014(7) 0.0088(8) -0.0010(8)
O2 0.0235(10) 0.0281(10) 0.0254(10) 0.0021(7) 0.0072(8) -0.0010(8)
O3 0.0248(10) 0.0278(10) 0.0227(10) -0.0003(7) 0.0075(8) -0.0008(8)
O1H 0.052(3) 0.072(4) 0.060(3) 0.016(3) 0.007(3) 0.018(3)
N1 0.0254(12) 0.0281(12) 0.0258(12) -0.0015(9) 0.0062(9) 0.0028(9)
N2 0.0253(12) 0.0249(12) 0.0313(13) -0.0023(9) 0.0086(10) -0.0034(9)
C1 0.0244(14) 0.0350(15) 0.0263(14) 0.0021(11) 0.0067(11) 0.0025(12)
C2 0.0263(15) 0.0385(16) 0.0283(15) 0.0011(12) 0.0087(12) -0.0016(12)
C3 0.0242(14) 0.0296(14) 0.0253(13) 0.0025(11) 0.0058(11) -0.0012(11)
C4 0.0256(14) 0.0278(14) 0.0339(15) 0.0023(11) 0.0113(12) -0.0039(11)
C5 0.0336(15) 0.0300(15) 0.0268(14) 0.0022(11) 0.0109(12) 0.0003(12)
C6 0.0305(15) 0.0275(14) 0.0237(14) -0.0006(11) 0.0065(11) 0.0032(11)
C7 0.0337(15) 0.0285(14) 0.0304(15) -0.0048(11) 0.0088(12) -0.0024(12)
C8 0.0336(15) 0.0270(14) 0.0269(14) -0.0054(11) 0.0087(12) -0.0058(12)
C9 0.0310(16) 0.0385(17) 0.0392(17) -0.0040(13) 0.0154(13) -0.0020(12)
C10 0.0288(15) 0.0307(15) 0.0380(16) 0.0018(12) 0.0160(12) -0.0003(12)
C11 0.0487(19) 0.0268(14) 0.0421(17) 0.0018(13) 0.0185(15) -0.0043(13)
C12 0.0324(16) 0.0292(15) 0.0317(15) -0.0001(12) 0.0081(12) -0.0015(12)
C1H 0.082(4) 0.149(6) 0.060(3) 0.012(4) 0.029(3) 0.044(4)
C2H 0.214(12) 0.065(4) 0.201(11) 0.025(5) 0.124(10) 0.008(5)
C3H 0.092(4) 0.084(4) 0.111(5) -0.010(4) -0.039(4) 0.024(4)

loop_
_atom_type_symbol
_atom_type_description
_atom_type_scat_dispersion_real
_atom_type_scat_dispersion_imag
_atom_type_scat_source
C C 0.0033 0.0016 'International Tables Vol C Tables 4.2.6.8 and 6.1.1.4'
H H 0.0000 0.0000 'International Tables Vol C Tables 4.2.6.8 and 6.1.1.4'
N N 0.0061 0.0033 'International Tables Vol C Tables 4.2.6.8 and 6.1.1.4'
O O 0.0106 0.0060 'International Tables Vol C Tables 4.2.6.8 and 6.1.1.4'
F F 0.0171 0.0103 'International Tables Vol C Tables 4.2.6.8 and 6.1.1.4'
Mn Mn 0.3368 0.7283 'International Tables Vol C Tables 4.2.6.8 and 6.1.1.4'
Cl Cl 0.1484 0.1585 'International Tables Vol C Tables 4.2.6.8 and 6.1.1.4'

loop_
_geom_angle_atom_site_label_1
_geom_angle_atom_site_label_2
_geom_angle_atom_site_label_3
_geom_angle
_geom_angle_site_symmetry_1
_geom_angle_site_symmetry_3
_geom_angle_publ_flag
O3 Mn1 O3 82.38(9) . 3_757 ?
O3 Mn1 O1 93.87(8) . . ?
O3 Mn1 O1 94.40(9) 3_757 . ?
O3 Mn1 O2 172.21(9) . . ?
O3 Mn1 O2 89.87(8) 3_757 . ?
O1 Mn1 O2 87.43(8) . . ?
O3 Mn1 N2 92.61(9) . . ?
O3 Mn1 N2 95.48(10) 3_757 . ?
O1 Mn1 N2 168.82(9) . . ?
O2 Mn1 N2 87.38(9) . . ?
O3 Mn1 N1 90.99(9) . . ?
O3 Mn1 N1 171.46(9) 3_757 . ?
O1 Mn1 N1 91.40(9) . . ?
O2 Mn1 N1 96.66(9) . . ?
N2 Mn1 N1 79.39(10) . . ?
O3 Mn1 Mn1 41.33(6) . 3_757 ?
O3 Mn1 Mn1 41.04(6) 3_757 3_757 ?
O1 Mn1 Mn1 95.49(6) . 3_757 ?
O2 Mn1 Mn1 130.91(6) . 3_757 ?
N2 Mn1 Mn1 95.38(7) . 3_757 ?
N1 Mn1 Mn1 132.10(7) . 3_757 ?
C3 O1 Mn1 124.35(18) . . ?
C6 O2 Mn1 118.02(18) . . ?
Mn1 O3 Mn1 97.63(9) . 3_757 ?
C2H O1H C1H 58.9(5) . . ?
C2H O1H H1H 94.9 . . ?
C1H O1H H1H 39.9 . . ?
C2H O1H H2HA 47.3 . . ?
C1H O1H H2HA 104.2 . . ?
H1H O1H H2HA 129.9 . . ?
C1 N1 C7 119.5(3) . . ?
C1 N1 Mn1 126.9(2) . . ?
C7 N1 Mn1 113.60(19) . . ?
C4 N2 C8 124.0(2) . . ?
C4 N2 Mn1 126.24(19) . . ?
C8 N2 Mn1 108.36(17) . . ?
N1 C1 C2 122.0(3) . . ?
N1 C1 C9 122.3(3) . . ?
C2 C1 C9 115.7(3) . . ?
C3 C2 C1 124.0(3) . . ?
C3 C2 H2 118.0 . . ?
C1 C2 H2 118.0 . . ?
O1 C3 C2 130.3(3) . . ?
O1 C3 C10 111.9(2) . . ?
C2 C3 C10 117.8(3) . . ?
N2 C4 C5 121.1(3) . . ?
N2 C4 C11 122.0(3) . . ?
C5 C4 C11 116.8(3) . . ?
C6 C5 C4 120.9(3) . . ?
C6 C5 H5 119.5 . . ?
C4 C5 H5 119.5 . . ?
O2 C6 C5 128.2(3) . . ?
O2 C6 C12 112.7(2) . . ?
C5 C6 C12 118.9(3) . . ?
N1 C7 C8 107.8(2) . . ?
N1 C7 H7A 110.1 . . ?
C8 C7 H7A 110.1 . . ?
N1 C7 H7B 110.1 . . ?
C8 C7 H7B 110.1 . . ?
H7A C7 H7B 108.5 . . ?
N2 C8 C7 105.1(2) . . ?
N2 C8 H8A 110.7 . . ?
C7 C8 H8A 110.7 . . ?
N2 C8 H8B 110.7 . . ?
C7 C8 H8B 110.7 . . ?
H8A C8 H8B 108.8 . . ?
C1 C9 H9A 109.5 . . ?
C1 C9 H9B 109.5 . . ?
H9A C9 H9B 109.5 . . ?
C1 C9 H9C 109.5 . . ?
H9A C9 H9C 109.5 . . ?
H9B C9 H9C 109.5 . . ?
F1 C10 F2 106.4(3) . . ?
F1 C10 F3 106.6(3) . . ?
F2 C10 F3 106.4(2) . . ?
F1 C10 C3 111.0(2) . . ?
F2 C10 C3 112.0(2) . . ?
F3 C10 C3 114.1(2) . . ?
C4 C11 H11A 109.5 . . ?
C4 C11 H11B 109.5 . . ?
H11A C11 H11B 109.5 . . ?
C4 C11 H11C 109.5 . . ?
H11A C11 H11C 109.5 . . ?
H11B C11 H11C 109.5 . . ?
F4 C12 F6 106.9(2) . . ?
F4 C12 F5 107.0(2) . . ?
F6 C12 F5 106.7(2) . . ?
F4 C12 C6 113.6(2) . . ?
F6 C12 C6 111.4(2) . . ?
F5 C12 C6 110.9(2) . . ?
C2H C1H C3H 120.5(6) . 3_556 ?
C2H C1H O1H 54.0(6) . . ?
C3H C1H O1H 112.0(6) 3_556 . ?
C2H C1H H1 109.5 . . ?
C3H C1H H1 107.0 3_556 . ?
O1H C1H H1 140.5 . . ?
C2H C1H H1H 105.5 . . ?
C3H C1H H1H 107.1 3_556 . ?
O1H C1H H1H 56.6 . . ?
H1 C1H H1H 106.5 . . ?
O1H C2H C1H 67.1(8) . . ?
O1H C2H C3H 123.2(8) . . ?
C1H C2H C3H 123.1(6) . . ?
O1H C2H H2HA 43.7 . . ?
C1H C2H H2HA 108.6 . . ?
C3H C2H H2HA 109.3 . . ?
O1H C2H H2HB 129.5 . . ?
C1H C2H H2HB 104.1 . . ?
C3H C2H H2HB 103.6 . . ?
H2HA C2H H2HB 106.8 . . ?
C1H C3H C2H 113.8(6) 3_556 . ?
C1H C3H H3HA 107.9 3_556 . ?
C2H C3H H3HA 106.8 . . ?
C1H C3H H3HB 108.2 3_556 . ?
C2H C3H H3HB 112.2 . . ?
H3HA C3H H3HB 107.6 . . ?

loop_
_geom_bond_atom_site_label_1
_geom_bond_atom_site_label_2
_geom_bond_distance
_geom_bond_site_symmetry_2
_geom_bond_publ_flag
Mn1 O3 1.8103(19) . ?
Mn1 O3 1.821(2) 3_757 ?
Mn1 O1 1.9301(19) . ?
Mn1 O2 1.970(2) . ?
Mn1 N2 1.982(2) . ?
Mn1 N1 2.038(2) . ?
Mn1 Mn1 2.7326(8) 3_757 ?
F1 C10 1.332(4) . ?
F2 C10 1.337(4) . ?
F3 C10 1.337(4) . ?
F4 C12 1.332(4) . ?
F5 C12 1.339(4) . ?
F6 C12 1.339(4) . ?
O1 C3 1.285(4) . ?
O2 C6 1.299(4) . ?
O3 Mn1 1.821(2) 3_757 ?
O1H C2H 1.305(13) . ?
O1H C1H 1.487(10) . ?
O1H H1H 1.2497 . ?
O1H H2HA 0.9011 . ?
N1 C1 1.297(4) . ?
N1 C7 1.483(4) . ?
N2 C4 1.289(4) . ?
N2 C8 1.467(4) . ?
C1 C2 1.431(4) . ?
C1 C9 1.504(4) . ?
C2 C3 1.372(4) . ?
C2 H2 0.9500 . ?
C3 C10 1.523(4) . ?
C4 C5 1.429(4) . ?
C4 C11 1.513(4) . ?
C5 C6 1.358(4) . ?
C5 H5 0.9500 . ?
C6 C12 1.519(4) . ?
C7 C8 1.535(4) . ?
C7 H7A 0.9900 . ?
C7 H7B 0.9900 . ?
C8 H8A 0.9900 . ?
C8 H8B 0.9900 . ?
C9 H9A 0.9800 . ?
C9 H9B 0.9800 . ?
C9 H9C 0.9800 . ?
C11 H11A 0.9800 . ?
C11 H11B 0.9800 . ?
C11 H11C 0.9800 . ?
C1H C2H 1.383(12) . ?
C1H C3H 1.443(10) 3_556 ?
C1H H1 0.9601 . ?
C1H H1H 0.9600 . ?
C2H C3H 1.487(12) . ?
C2H H2HA 0.9600 . ?
C2H H2HB 0.9600 . ?
C3H C1H 1.443(10) 3_556 ?
C3H H3HA 0.9600 . ?
C3H H3HB 0.9601 . ?

loop_
_geom_torsion_atom_site_label_1
_geom_torsion_atom_site_label_2
_geom_torsion_atom_site_label_3
_geom_torsion_atom_site_label_4
_geom_torsion
_geom_torsion_site_symmetry_1
_geom_torsion_site_symmetry_2
_geom_torsion_site_symmetry_3
_geom_torsion_site_symmetry_4
_geom_torsion_publ_flag
O3 Mn1 O1 C3 99.8(2) . . . . ?
O3 Mn1 O1 C3 -177.6(2) 3_757 . . . ?
O2 Mn1 O1 C3 -87.9(2) . . . . ?
N2 Mn1 O1 C3 -25.5(6) . . . . ?
N1 Mn1 O1 C3 8.7(2) . . . . ?
Mn1 Mn1 O1 C3 141.2(2) 3_757 . . . ?
O3 Mn1 O2 C6 -48.5(7) . . . . ?
O3 Mn1 O2 C6 -53.8(2) 3_757 . . . ?
O1 Mn1 O2 C6 -148.2(2) . . . . ?
N2 Mn1 O2 C6 41.7(2) . . . . ?
N1 Mn1 O2 C6 120.7(2) . . . . ?
Mn1 Mn1 O2 C6 -53.2(2) 3_757 . . . ?
O3 Mn1 O3 Mn1 0.0 3_757 . . 3_757 ?
O1 Mn1 O3 Mn1 93.93(9) . . . 3_757 ?
O2 Mn1 O3 Mn1 -5.4(7) . . . 3_757 ?
N2 Mn1 O3 Mn1 -95.18(10) . . . 3_757 ?
N1 Mn1 O3 Mn1 -174.60(10) . . . 3_757 ?
O3 Mn1 N1 C1 -105.1(2) . . . . ?
O3 Mn1 N1 C1 -143.9(6) 3_757 . . . ?
O1 Mn1 N1 C1 -11.2(2) . . . . ?
O2 Mn1 N1 C1 76.4(2) . . . . ?
N2 Mn1 N1 C1 162.5(3) . . . . ?
Mn1 Mn1 N1 C1 -109.9(2) 3_757 . . . ?
O3 Mn1 N1 C7 76.65(19) . . . . ?
O3 Mn1 N1 C7 37.8(7) 3_757 . . . ?
O1 Mn1 N1 C7 170.54(19) . . . . ?
O2 Mn1 N1 C7 -101.89(19) . . . . ?
N2 Mn1 N1 C7 -15.83(18) . . . . ?
Mn1 Mn1 N1 C7 71.8(2) 3_757 . . . ?
O3 Mn1 N2 C4 142.2(2) . . . . ?
O3 Mn1 N2 C4 59.6(2) 3_757 . . . ?
O1 Mn1 N2 C4 -92.4(5) . . . . ?
O2 Mn1 N2 C4 -30.0(2) . . . . ?
N1 Mn1 N2 C4 -127.3(3) . . . . ?
Mn1 Mn1 N2 C4 100.9(2) 3_757 . . . ?
O3 Mn1 N2 C8 -50.68(19) . . . . ?
O3 Mn1 N2 C8 -133.27(18) 3_757 . . . ?
O1 Mn1 N2 C8 74.7(5) . . . . ?
O2 Mn1 N2 C8 137.12(19) . . . . ?
N1 Mn1 N2 C8 39.84(18) . . . . ?
Mn1 Mn1 N2 C8 -92.03(17) 3_757 . . . ?
C7 N1 C1 C2 -175.2(3) . . . . ?
Mn1 N1 C1 C2 6.6(4) . . . . ?
C7 N1 C1 C9 2.8(4) . . . . ?
Mn1 N1 C1 C9 -175.4(2) . . . . ?
N1 C1 C2 C3 4.0(5) . . . . ?
C9 C1 C2 C3 -174.1(3) . . . . ?
Mn1 O1 C3 C2 -2.1(4) . . . . ?
Mn1 O1 C3 C10 -178.56(17) . . . . ?
C1 C2 C3 O1 -6.8(5) . . . . ?
C1 C2 C3 C10 169.4(3) . . . . ?
C8 N2 C4 C5 -162.5(3) . . . . ?
Mn1 N2 C4 C5 2.7(4) . . . . ?
C8 N2 C4 C11 12.8(4) . . . . ?
Mn1 N2 C4 C11 178.0(2) . . . . ?
N2 C4 C5 C6 25.3(4) . . . . ?
C11 C4 C5 C6 -150.3(3) . . . . ?
Mn1 O2 C6 C5 -31.2(4) . . . . ?
Mn1 O2 C6 C12 153.99(19) . . . . ?
C4 C5 C6 O2 -9.3(5) . . . . ?
C4 C5 C6 C12 165.2(3) . . . . ?
C1 N1 C7 C8 171.4(2) . . . . ?
Mn1 N1 C7 C8 -10.1(3) . . . . ?
C4 N2 C8 C7 112.2(3) . . . . ?
Mn1 N2 C8 C7 -55.3(2) . . . . ?
N1 C7 C8 N2 40.7(3) . . . . ?
O1 C3 C10 F1 74.2(3) . . . . ?
C2 C3 C10 F1 -102.7(3) . . . . ?
O1 C3 C10 F2 -44.5(3) . . . . ?
C2 C3 C10 F2 138.6(3) . . . . ?
O1 C3 C10 F3 -165.4(2) . . . . ?
C2 C3 C10 F3 17.7(4) . . . . ?
O2 C6 C12 F4 -170.5(2) . . . . ?
C5 C6 C12 F4 14.1(4) . . . . ?
O2 C6 C12 F6 -49.7(3) . . . . ?
C5 C6 C12 F6 135.0(3) . . . . ?
O2 C6 C12 F5 68.9(3) . . . . ?
C5 C6 C12 F5 -106.4(3) . . . . ?
C2H O1H C1H C3H 112.5(7) . . . 3_556 ?
C1H O1H C2H C3H -115.6(8) . . . . ?
C3H C1H C2H O1H -96.3(7) 3_556 . . . ?
C3H C1H C2H C3H 19.5(14) 3_556 . . . ?
O1H C1H C2H C3H 115.8(11) . . . . ?
O1H C2H C3H C1H 64.3(9) . . . 3_556 ?
C1H C2H C3H C1H -18.3(13) . . . 3_556 ?
